data_7239321
loop_
_publ_author_name
'Li, Jian'
'Ding, Dong'
'Liu, Li'
'Sun, Jiangtao'

_publ_section_title
;
 CuI-catalyzed cross-coupling of diazoacetamide with terminal alkynes: an
 approach to synthesizing substituted dienamides and 3-butynamides
;
_journal_issue 44
_journal_name_full 'RSC Advances'
_journal_page_first 21260
_journal_paper_doi 10.1039/c3ra44801k
_journal_volume 3
_journal_year 2013
_chemical_formula_sum 'C16 H12 Cl N O'
_chemical_formula_weight 269.72
_space_group_IT_number 14
_space_group_name_Hall '-P 2ybc'
_space_group_name_H-M_alt 'P 1 21/c 1'
_symmetry_cell_setting monoclinic
_symmetry_space_group_name_H-M 'P 1 21/c 1'
_atom_sites_solution_hydrogens geom
_atom_sites_solution_primary direct
_atom_sites_solution_secondary difmap
_audit_creation_method SHELXL-97
_cell_angle_alpha 90.00
_cell_angle_beta 94.85(3)
_cell_angle_gamma 90.00
_cell_formula_units_Z 4
_cell_length_a 4.882(5)
_cell_length_b 28.92(3)
_cell_length_c 9.203(10)
_cell_measurement_reflns_used 1350
_cell_measurement_temperature 296(2)
_cell_measurement_theta_max 21.76
_cell_measurement_theta_min 2.33
_cell_volume 1295(2)
_computing_cell_refinement 'Bruker SAINT'
_computing_data_collection 'Bruker APEX2'
_computing_data_reduction 'Bruker SAINT'
_computing_molecular_graphics 'Bruker SHELXTL'
_computing_publication_material 'Bruker SHELXTL'
_computing_structure_refinement 'SHELXL-97 (Sheldrick, 2008)'
_computing_structure_solution 'SHELXS-97 (Sheldrick, 2008)'
_diffrn_ambient_temperature 296(2)
_diffrn_measured_fraction_theta_full 0.978
_diffrn_measured_fraction_theta_max 0.978
_diffrn_measurement_device_type 'Bruker APEX-II CCD'
_diffrn_measurement_method '\f and \w scans'
_diffrn_radiation_monochromator graphite
_diffrn_radiation_source 'fine-focus sealed tube'
_diffrn_radiation_type MoK\a
_diffrn_radiation_wavelength 0.71073
_diffrn_reflns_av_R_equivalents 0.0620
_diffrn_reflns_av_sigmaI/netI 0.0728
_diffrn_reflns_limit_h_max 6
_diffrn_reflns_limit_h_min -6
_diffrn_reflns_limit_k_max 35
_diffrn_reflns_limit_k_min -35
_diffrn_reflns_limit_l_max 8
_diffrn_reflns_limit_l_min -11
_diffrn_reflns_number 7853
_diffrn_reflns_theta_full 26.36
_diffrn_reflns_theta_max 26.36
_diffrn_reflns_theta_min 1.41
_exptl_absorpt_coefficient_mu 0.285
_exptl_absorpt_correction_T_max 0.9479
_exptl_absorpt_correction_T_min 0.9296
_exptl_absorpt_correction_type multi-scan
_exptl_absorpt_process_details SADABS
_exptl_crystal_density_diffrn 1.384
_exptl_crystal_density_method 'not measured'
_exptl_crystal_F_000 560
_exptl_crystal_size_max 0.26
_exptl_crystal_size_mid 0.22
_exptl_crystal_size_min 0.19
_refine_diff_density_max 0.184
_refine_diff_density_min -0.288
_refine_diff_density_rms 0.051
_refine_ls_extinction_method none
_refine_ls_goodness_of_fit_ref 0.832
_refine_ls_hydrogen_treatment constr
_refine_ls_matrix_type full
_refine_ls_number_parameters 172
_refine_ls_number_reflns 2585
_refine_ls_number_restraints 0
_refine_ls_restrained_S_all 0.832
_refine_ls_R_factor_all 0.0974
_refine_ls_R_factor_gt 0.0466
_refine_ls_shift/su_max 0.001
_refine_ls_shift/su_mean 0.000
_refine_ls_structure_factor_coef Fsqd
_refine_ls_weighting_details 'calc w=1/[\s^2^(Fo^2^)+(0.1000P)^2^+0.0000P] where P=(Fo^2^+2Fc^2^)/3'
_refine_ls_weighting_scheme calc
_refine_ls_wR_factor_gt 0.1208
_refine_ls_wR_factor_ref 0.1553
_reflns_number_gt 1490
_reflns_number_total 2585
_reflns_threshold_expression >2sigma(I)
_cod_data_source_file c3ra44801k.txt
_cod_data_source_block 130407h
_cod_depositor_comments
;
The following automatic conversions were performed:

data item '_exptl_absorpt_correction_type' value 'MULTI-SCAN' was
changed to 'multi-scan' in accordance with the
/home/saulius/struct/COD-crude-data/automatic-downloads/DataCite-retrospective/RSC/depositions/lib/dictionaries/cif_core.dic
dictionary named 'cif_core.dic' version 2.4.2 last updated on
2011-04-26.

data item '_symmetry_cell_setting' value 'Monoclinic' was changed to
'monoclinic' in accordance with the
/home/saulius/struct/COD-crude-data/automatic-downloads/DataCite-retrospective/RSC/depositions/lib/dictionaries/cif_core.dic
dictionary named 'cif_core.dic' version 2.4.2 last updated on
2011-04-26.

Automatic conversion script
Id: cif_fix_values 6909 2019-04-08 15:41:33Z antanas 
;
_cod_original_cell_volume 1294(2)
_cod_original_sg_symbol_H-M P2(1)/c
_cod_database_code 7239321

loop_
_symmetry_equiv_pos_as_xyz
'x, y, z'
'-x, y+1/2, -z+1/2'
'-x, -y, -z'
'x, -y-1/2, z-1/2'

loop_
_atom_site_label
_atom_site_type_symbol
_atom_site_fract_x
_atom_site_fract_y
_atom_site_fract_z
_atom_site_U_iso_or_equiv
_atom_site_adp_type
_atom_site_occupancy
_atom_site_symmetry_multiplicity
_atom_site_calc_flag
_atom_site_refinement_flags
C1 C 1.1098(5) 0.62707(9) 0.9186(3) 0.0565(7) Uani 1 1 d .
C2 C 1.1135(5) 0.58916(9) 0.8297(3) 0.0502(6) Uani 1 1 d .
H2 H 1.2294 0.5886 0.7546 0.060 Uiso 1 1 calc R
C3 C 0.9464(4) 0.55202(8) 0.8512(3) 0.0444(6) Uani 1 1 d .
C4 C 0.7814(5) 0.55327(10) 0.9640(3) 0.0555(7) Uani 1 1 d .
H4 H 0.6677 0.5283 0.9805 0.067 Uiso 1 1 calc R
C5 C 0.7839(6) 0.59130(11) 1.0526(3) 0.0660(8) Uani 1 1 d .
H5 H 0.6724 0.5917 1.1297 0.079 Uiso 1 1 calc R
C6 C 0.9450(6) 0.62849(11) 1.0307(3) 0.0638(8) Uani 1 1 d .
H6 H 0.9428 0.6543 1.0909 0.077 Uiso 1 1 calc R
C7 C 0.7474(5) 0.48765(8) 0.7061(3) 0.0451(6) Uani 1 1 d .
C8 C 0.8212(5) 0.45022(9) 0.6094(3) 0.0533(7) Uani 1 1 d .
H8 H 1.0044 0.4466 0.5910 0.064 Uiso 1 1 calc R
C9 C 0.6418(5) 0.42223(9) 0.5490(3) 0.0528(7) Uani 1 1 d .
C10 C 0.4598(5) 0.39446(9) 0.4890(3) 0.0534(7) Uani 1 1 d .
H10 H 0.3720 0.4035 0.4000 0.064 Uiso 1 1 calc R
C11 C 0.3781(5) 0.35006(9) 0.5475(3) 0.0498(6) Uani 1 1 d .
C12 C 0.1697(6) 0.32531(11) 0.4759(3) 0.0712(9) Uani 1 1 d .
H12 H 0.0800 0.3372 0.3909 0.085 Uiso 1 1 calc R
C13 C 0.0912(7) 0.28362(12) 0.5265(4) 0.0837(10) Uani 1 1 d .
H13 H -0.0500 0.2672 0.4755 0.100 Uiso 1 1 calc R
C14 C 0.2169(7) 0.26579(11) 0.6504(4) 0.0774(9) Uani 1 1 d .
H14 H 0.1629 0.2372 0.6846 0.093 Uiso 1 1 calc R
C15 C 0.4221(7) 0.28982(11) 0.7249(4) 0.0758(9) Uani 1 1 d .
H15 H 0.5079 0.2779 0.8109 0.091 Uiso 1 1 calc R
C16 C 0.5029(6) 0.33159(10) 0.6732(3) 0.0658(8) Uani 1 1 d .
H16 H 0.6450 0.3477 0.7243 0.079 Uiso 1 1 calc R
Cl1 Cl 1.31310(17) 0.67371(3) 0.88605(10) 0.0819(3) Uani 1 1 d .
N1 N 0.9583(4) 0.51395(7) 0.7577(2) 0.0465(5) Uani 1 1 d .
H1 H 1.1175 0.5068 0.7310 0.056 Uiso 1 1 calc R
O1 O 0.5143(3) 0.49449(6) 0.7343(2) 0.0625(5) Uani 1 1 d .

loop_
_atom_site_aniso_label
_atom_site_aniso_U_11
_atom_site_aniso_U_22
_atom_site_aniso_U_33
_atom_site_aniso_U_23
_atom_site_aniso_U_13
_atom_site_aniso_U_12
C1 0.0467(14) 0.0550(16) 0.0653(17) 0.0072(14) -0.0109(13) 0.0061(12)
C2 0.0412(13) 0.0577(15) 0.0518(15) 0.0048(13) 0.0042(11) 0.0046(12)
C3 0.0312(11) 0.0520(14) 0.0496(14) 0.0071(12) 0.0024(10) 0.0064(11)
C4 0.0436(14) 0.0705(18) 0.0536(15) 0.0095(14) 0.0113(12) 0.0036(13)
C5 0.0556(16) 0.092(2) 0.0516(16) -0.0061(16) 0.0119(13) 0.0091(17)
C6 0.0569(17) 0.074(2) 0.0587(18) -0.0104(16) -0.0041(14) 0.0158(16)
C7 0.0291(12) 0.0513(14) 0.0559(15) 0.0077(12) 0.0087(10) 0.0028(11)
C8 0.0370(12) 0.0611(16) 0.0628(16) 0.0012(14) 0.0110(12) 0.0040(12)
C9 0.0478(14) 0.0588(16) 0.0531(15) 0.0007(14) 0.0111(12) 0.0061(14)
C10 0.0518(15) 0.0612(16) 0.0470(14) -0.0031(13) 0.0043(12) 0.0042(13)
C11 0.0473(14) 0.0571(15) 0.0451(14) -0.0083(12) 0.0041(11) 0.0066(12)
C12 0.074(2) 0.074(2) 0.0627(18) 0.0007(16) -0.0129(15) -0.0093(16)
C13 0.087(2) 0.078(2) 0.083(2) -0.007(2) -0.0112(19) -0.0198(19)
C14 0.092(2) 0.0576(18) 0.084(2) -0.0024(17) 0.015(2) -0.0084(17)
C15 0.094(2) 0.068(2) 0.0636(19) 0.0086(16) -0.0048(17) 0.0063(18)
C16 0.0655(17) 0.0701(19) 0.0595(17) -0.0040(16) -0.0092(14) -0.0009(15)
Cl1 0.0747(6) 0.0603(5) 0.1071(7) 0.0036(4) -0.0143(5) -0.0100(4)
N1 0.0277(9) 0.0530(12) 0.0602(13) -0.0001(10) 0.0110(9) 0.0054(9)
O1 0.0278(9) 0.0778(12) 0.0835(14) -0.0127(11) 0.0138(8) 0.0015(9)

loop_
_atom_type_symbol
_atom_type_description
_atom_type_scat_dispersion_real
_atom_type_scat_dispersion_imag
_atom_type_scat_source
C C 0.0033 0.0016 'International Tables Vol C Tables 4.2.6.8 and 6.1.1.4'
H H 0.0000 0.0000 'International Tables Vol C Tables 4.2.6.8 and 6.1.1.4'
N N 0.0061 0.0033 'International Tables Vol C Tables 4.2.6.8 and 6.1.1.4'
O O 0.0106 0.0060 'International Tables Vol C Tables 4.2.6.8 and 6.1.1.4'
Cl Cl 0.1484 0.1585 'International Tables Vol C Tables 4.2.6.8 and 6.1.1.4'

loop_
_geom_angle_atom_site_label_1
_geom_angle_atom_site_label_2
_geom_angle_atom_site_label_3
_geom_angle
C6 C1 C2 121.0(3)
C6 C1 Cl1 119.7(2)
C2 C1 Cl1 119.2(2)
C1 C2 C3 120.2(3)
C1 C2 H2 119.9
C3 C2 H2 119.9
C4 C3 C2 118.9(2)
C4 C3 N1 123.0(2)
C2 C3 N1 118.1(2)
C3 C4 C5 119.8(3)
C3 C4 H4 120.1
C5 C4 H4 120.1
C6 C5 C4 121.7(3)
C6 C5 H5 119.2
C4 C5 H5 119.2
C5 C6 C1 118.4(3)
C5 C6 H6 120.8
C1 C6 H6 120.8
O1 C7 N1 122.9(2)
O1 C7 C8 122.5(2)
N1 C7 C8 114.5(2)
C9 C8 C7 122.3(2)
C9 C8 H8 118.8
C7 C8 H8 118.8
C8 C9 C10 179.3(3)
C9 C10 C11 126.2(3)
C9 C10 H10 116.9
C11 C10 H10 116.9
C12 C11 C16 117.6(3)
C12 C11 C10 119.9(2)
C16 C11 C10 122.6(2)
C13 C12 C11 121.3(3)
C13 C12 H12 119.4
C11 C12 H12 119.4
C14 C13 C12 120.4(3)
C14 C13 H13 119.8
C12 C13 H13 119.8
C13 C14 C15 119.6(3)
C13 C14 H14 120.2
C15 C14 H14 120.2
C14 C15 C16 119.9(3)
C14 C15 H15 120.0
C16 C15 H15 120.0
C15 C16 C11 121.2(3)
C15 C16 H16 119.4
C11 C16 H16 119.4
C7 N1 C3 126.6(2)
C7 N1 H1 116.7
C3 N1 H1 116.7

loop_
_geom_bond_atom_site_label_1
_geom_bond_atom_site_label_2
_geom_bond_distance
C1 C6 1.362(4)
C1 C2 1.369(4)
C1 Cl1 1.716(3)
C2 C3 1.373(3)
C2 H2 0.9300
C3 C4 1.367(4)
C3 N1 1.401(3)
C4 C5 1.368(4)
C4 H4 0.9300
C5 C6 1.357(4)
C5 H5 0.9300
C6 H6 0.9300
C7 O1 1.205(3)
C7 N1 1.335(3)
C7 C8 1.465(4)
C8 C9 1.284(4)
C8 H8 0.9300
C9 C10 1.287(4)
C10 C11 1.461(4)
C10 H10 0.9300
C11 C12 1.367(4)
C11 C16 1.369(4)
C12 C13 1.359(4)
C12 H12 0.9300
C13 C14 1.351(5)
C13 H13 0.9300
C14 C15 1.356(4)
C14 H14 0.9300
C15 C16 1.368(4)
C15 H15 0.9300
C16 H16 0.9300
N1 H1 0.8600

loop_
_geom_torsion_atom_site_label_1
_geom_torsion_atom_site_label_2
_geom_torsion_atom_site_label_3
_geom_torsion_atom_site_label_4
_geom_torsion
C6 C1 C2 C3 1.0(4)
Cl1 C1 C2 C3 -178.07(17)
C1 C2 C3 C4 -1.2(3)
C1 C2 C3 N1 -179.8(2)
C2 C3 C4 C5 0.4(3)
N1 C3 C4 C5 178.8(2)
C3 C4 C5 C6 0.7(4)
C4 C5 C6 C1 -0.9(4)
C2 C1 C6 C5 0.1(4)
Cl1 C1 C6 C5 179.2(2)
O1 C7 C8 C9 -0.3(4)
N1 C7 C8 C9 -179.0(2)
C7 C8 C9 C10 11(31)
C8 C9 C10 C11 -103(31)
C9 C10 C11 C12 176.2(3)
C9 C10 C11 C16 -3.9(4)
C16 C11 C12 C13 -0.7(5)
C10 C11 C12 C13 179.2(3)
C11 C12 C13 C14 0.6(5)
C12 C13 C14 C15 0.2(6)
C13 C14 C15 C16 -0.8(5)
C14 C15 C16 C11 0.6(5)
C12 C11 C16 C15 0.1(4)
C10 C11 C16 C15 -179.8(3)
O1 C7 N1 C3 0.9(4)
C8 C7 N1 C3 179.6(2)
C4 C3 N1 C7 38.8(3)
C2 C3 N1 C7 -142.7(2)
